data_4087831
loop_
_publ_author_name
'Jeong, Hyangsoo'
'Schrock, Richard R.'
'M\"uller, Peter'

_publ_section_title
;
 Synthesis of Molybdenum and Tungsten Alkylidene Complexes that Contain
 atert-Butylimido Ligand
;
_journal_issue 17
_journal_name_full Organometallics
_journal_page_first 4408
_journal_paper_doi 10.1021/acs.organomet.5b00633
_journal_volume 34
_journal_year 2015
_chemical_formula_sum 'C24 H28 F18 Mo N2 O3'
_chemical_formula_weight 830.42
_space_group_crystal_system orthorhombic
_space_group_IT_number 61
_space_group_name_Hall '-P 2ac 2ab'
_space_group_name_H-M_alt 'P b c a'
_atom_sites_solution_hydrogens mixed
_atom_sites_solution_primary direct
_atom_sites_solution_secondary difmap
_audit_creation_method SHELXL-2012
_cell_angle_alpha 90
_cell_angle_beta 90
_cell_angle_gamma 90
_cell_formula_units_Z 8
_cell_length_a 16.5372(8)
_cell_length_b 17.6547(9)
_cell_length_c 21.0898(11)
_cell_measurement_reflns_used 9529
_cell_measurement_temperature 100(2)
_cell_measurement_theta_max 31.56
_cell_measurement_theta_min 2.50
_cell_volume 6157.4(5)
_computing_cell_refinement 'SAINT 7.46A (Bruker-AXS, 2011)'
_computing_data_collection 'APEX2 v2011.4.0 (Bruker-AXS, 2011)'
_computing_data_reduction 'SAINT 7.46A (Bruker-AXS, 2011)'
_computing_molecular_graphics 'Bruker SHELXTL'
_computing_publication_material 'Bruker SHELXTL'
_computing_structure_refinement 'SHELXL-2012 (Sheldrick, 2012)'
_computing_structure_solution 'SHELXS-97 (Sheldrick, 2008)'
_diffrn_ambient_temperature 100(2)
_diffrn_detector_area_resol_mean 8.3
_diffrn_measured_fraction_theta_full 1.000
_diffrn_measured_fraction_theta_max 1.000
_diffrn_measurement_device_type 'Bruker Smart APEX2 CCD'
_diffrn_measurement_method '\f and \w scans'
_diffrn_radiation_type MoK\a
_diffrn_radiation_wavelength 0.71073
_diffrn_reflns_av_R_equivalents 0.0394
_diffrn_reflns_av_unetI/netI 0.0172
_diffrn_reflns_Laue_measured_fraction_full 1.000
_diffrn_reflns_Laue_measured_fraction_max 1.000
_diffrn_reflns_limit_h_max 24
_diffrn_reflns_limit_h_min -24
_diffrn_reflns_limit_k_max 25
_diffrn_reflns_limit_k_min -25
_diffrn_reflns_limit_l_max 30
_diffrn_reflns_limit_l_min -30
_diffrn_reflns_number 133122
_diffrn_reflns_point_group_measured_fraction_full 1.000
_diffrn_reflns_point_group_measured_fraction_max 1.000
_diffrn_reflns_theta_full 25.242
_diffrn_reflns_theta_max 31.301
_diffrn_reflns_theta_min 1.931
_diffrn_source 'I\mS micro-focus sealed tube, multilayer optics'
_exptl_absorpt_coefficient_mu 0.566
_exptl_absorpt_correction_T_max 0.7463
_exptl_absorpt_correction_T_min 0.6800
_exptl_absorpt_correction_type multi-scan
_exptl_absorpt_process_details 'SADABS (Sheldrick, 2009)'
_exptl_crystal_colour yellow
_exptl_crystal_density_diffrn 1.792
_exptl_crystal_density_method 'not measured'
_exptl_crystal_description block
_exptl_crystal_F_000 3312
_exptl_crystal_size_max 0.500
_exptl_crystal_size_mid 0.400
_exptl_crystal_size_min 0.300
_refine_diff_density_max 0.483
_refine_diff_density_min -0.425
_refine_diff_density_rms 0.060
_refine_ls_extinction_method none
_refine_ls_goodness_of_fit_ref 1.038
_refine_ls_hydrogen_treatment mixed
_refine_ls_matrix_type full
_refine_ls_number_parameters 644
_refine_ls_number_reflns 10068
_refine_ls_number_restraints 3442
_refine_ls_restrained_S_all 1.265
_refine_ls_R_factor_all 0.0314
_refine_ls_R_factor_gt 0.0249
_refine_ls_shift/su_max 0.004
_refine_ls_shift/su_mean 0.000
_refine_ls_structure_factor_coef Fsqd
_refine_ls_weighting_details
; 
 w=1/[\s^2^(Fo^2^)+(0.0263P)^2^+4.0154P] 
 where P=(Fo^2^+2Fc^2^)/3 
;
_refine_ls_weighting_scheme calc
_refine_ls_wR_factor_gt 0.0593
_refine_ls_wR_factor_ref 0.0627
_reflns_Friedel_coverage 0.000
_reflns_number_gt 8708
_reflns_number_total 10068
_reflns_threshold_expression 'I > 2\s(I)'
_cod_data_source_file om5b00633_si_001.cif
_cod_data_source_block x13120
_cod_database_code 4087831
_shelx_space_group_comment
; 
The symmetry employed for this shelxl refinement is uniquely defined 
by the following loop, which should always be used as a source of 
symmetry information in preference to the above space-group names. 
They are only intended as comments. 
;
_shelx_estimated_absorpt_t_min 0.765
_shelx_estimated_absorpt_t_max 0.849
_shelxl_version_number 2012-9

loop_
_space_group_symop_operation_xyz
'x, y, z'
'-x+1/2, -y, z+1/2'
'-x, y+1/2, -z+1/2'
'x+1/2, -y+1/2, -z'
'-x, -y, -z'
'x-1/2, y, -z-1/2'
'x, -y-1/2, z-1/2'
'-x-1/2, y-1/2, z'

loop_
_atom_site_label
_atom_site_type_symbol
_atom_site_fract_x
_atom_site_fract_y
_atom_site_fract_z
_atom_site_U_iso_or_equiv
_atom_site_adp_type
_atom_site_occupancy
_atom_site_site_symmetry_order
_atom_site_calc_flag
_atom_site_refinement_flags_posn
_atom_site_refinement_flags_adp
_atom_site_refinement_flags_occupancy
_atom_site_disorder_assembly
_atom_site_disorder_group
Mo1 Mo 0.65482(2) 0.29449(2) 0.87812(2) 0.01141(3) Uani 1 1 d . . . . .
C1 C 0.69116(7) 0.39124(7) 0.84241(6) 0.0137(2) Uani 1 1 d D . . . .
H1 H 0.7110(10) 0.4335(8) 0.8664(7) 0.016 Uiso 1 1 d D U . . .
C2 C 0.68703(7) 0.40708(7) 0.77505(6) 0.0143(2) Uani 1 1 d . . . . .
C3 C 0.71092(8) 0.47590(7) 0.74755(6) 0.0188(2) Uani 1 1 d . . . . .
H3 H 0.7331 0.5148 0.7734 0.023 Uiso 1 1 calc R U . . .
C4 C 0.70234(9) 0.48750(8) 0.68279(7) 0.0248(3) Uani 1 1 d . . . . .
H4 H 0.7183 0.5344 0.6646 0.030 Uiso 1 1 calc R U . . .
C5 C 0.67059(9) 0.43106(9) 0.64470(7) 0.0257(3) Uani 1 1 d . . . . .
H5 H 0.6650 0.4396 0.6004 0.031 Uiso 1 1 calc R U . . .
C6 C 0.64663(8) 0.36173(8) 0.67033(6) 0.0211(3) Uani 1 1 d . . . . .
H6 H 0.6251 0.3228 0.6442 0.025 Uiso 1 1 calc R U . . .
C7 C 0.65515(7) 0.35135(7) 0.73514(6) 0.0156(2) Uani 1 1 d . . . . .
O1 O 0.63146(5) 0.28659(5) 0.76756(4) 0.01641(17) Uani 1 1 d . . . . .
C8 C 0.61852(9) 0.21897(8) 0.73017(7) 0.0237(3) Uani 1 1 d . . . . .
H8A H 0.5699 0.2253 0.7041 0.036 Uiso 1 1 calc R U . . .
H8B H 0.6115 0.1754 0.7585 0.036 Uiso 1 1 calc R U . . .
H8C H 0.6654 0.2104 0.7026 0.036 Uiso 1 1 calc R U . . .
O2 O 0.75405(5) 0.22922(5) 0.85902(4) 0.01588(16) Uani 1 1 d D . . . .
C11 C 0.83406(7) 0.23145(7) 0.84557(6) 0.0150(2) Uani 1 1 d D . . . .
C12 C 0.84786(7) 0.21933(7) 0.77326(6) 0.0174(2) Uani 1 1 d D . . . .
F1 F 0.80134(5) 0.26566(5) 0.73915(4) 0.02194(16) Uani 1 1 d D . . . .
F2 F 0.92469(5) 0.23223(5) 0.75506(4) 0.02276(16) Uani 1 1 d D . . . .
F3 F 0.82930(6) 0.14891(5) 0.75597(4) 0.02809(18) Uani 1 1 d D . . . .
C13 C 0.87735(7) 0.30669(8) 0.86522(6) 0.0189(2) Uani 1 1 d D . . . .
F4 F 0.86393(5) 0.36146(5) 0.82307(4) 0.02329(17) Uani 1 1 d D . . . .
F5 F 0.85141(5) 0.33103(5) 0.92130(4) 0.02613(18) Uani 1 1 d D . . . .
F6 F 0.95815(5) 0.29831(5) 0.86958(4) 0.02697(19) Uani 1 1 d D . . . .
C14 C 0.87506(8) 0.16443(8) 0.88191(7) 0.0230(3) Uani 1 1 d D . . . .
F7 F 0.83139(5) 0.10149(5) 0.87763(5) 0.0317(2) Uani 1 1 d D . . . .
F8 F 0.94948(5) 0.14776(5) 0.86009(5) 0.02959(19) Uani 1 1 d D . . . .
F9 F 0.88273(6) 0.18104(6) 0.94349(4) 0.0352(2) Uani 1 1 d D . . . .
O3 O 0.59141(5) 0.18905(5) 0.87089(5) 0.01953(19) Uani 1 1 d D U . . .
C15 C 0.56316(8) 0.12653(7) 0.90013(7) 0.0225(2) Uani 1 1 d D U . . .
C16 C 0.55274(19) 0.06130(15) 0.84247(17) 0.0285(6) Uani 0.4950(16) 1 d D U P A 1
F10 F 0.4937(4) 0.0801(4) 0.8029(2) 0.0421(9) Uani 0.4950(16) 1 d D U P A 1
F11 F 0.53637(15) -0.00645(10) 0.86783(11) 0.0359(5) Uani 0.4950(16) 1 d D U P A 1
F12 F 0.61832(18) 0.05476(15) 0.80712(15) 0.0439(7) Uani 0.4950(16) 1 d D U P A 1
C17 C 0.47786(17) 0.13918(15) 0.92308(14) 0.0237(5) Uani 0.4950(16) 1 d D U P A 1
F13 F 0.4321(3) 0.1777(3) 0.8815(3) 0.0348(10) Uani 0.4950(16) 1 d D U P A 1
F14 F 0.4833(5) 0.1854(4) 0.9739(3) 0.0503(14) Uani 0.4950(16) 1 d D U P A 1
F15 F 0.44011(15) 0.07788(13) 0.94357(15) 0.0372(6) Uani 0.4950(16) 1 d D U P A 1
C18 C 0.6211(2) 0.0954(2) 0.94640(19) 0.0393(8) Uani 0.4950(16) 1 d D U P A 1
F16 F 0.6846(3) 0.0576(3) 0.9171(3) 0.0504(11) Uani 0.4950(16) 1 d D U P A 1
F17 F 0.6485(3) 0.15020(19) 0.98076(18) 0.0704(13) Uani 0.4950(16) 1 d D U P A 1
F18 F 0.58812(17) 0.04362(13) 0.98420(12) 0.0444(7) Uani 0.4950(16) 1 d D U P A 1
C16A C 0.5512(2) 0.14282(18) 0.97848(15) 0.0235(6) Uani 0.4397(17) 1 d D U P A 2
F10A F 0.53047(17) 0.08124(13) 1.01130(10) 0.0355(6) Uani 0.4397(17) 1 d D U P A 2
F11A F 0.6169(2) 0.17049(19) 1.00476(14) 0.0355(7) Uani 0.4397(17) 1 d D U P A 2
F12A F 0.4946(4) 0.1960(4) 0.9867(3) 0.0363(10) Uani 0.4397(17) 1 d D U P A 2
C17A C 0.6182(2) 0.05799(19) 0.8964(2) 0.0365(8) Uani 0.4397(17) 1 d D U P A 2
F13A F 0.58017(19) -0.00700(12) 0.90911(17) 0.0537(9) Uani 0.4397(17) 1 d D U P A 2
F14A F 0.6854(4) 0.0694(5) 0.9380(3) 0.0605(15) Uani 0.4397(17) 1 d D U P A 2
F15A F 0.6458(2) 0.05375(18) 0.83920(19) 0.0460(8) Uani 0.4397(17) 1 d D U P A 2
C18A C 0.4776(2) 0.10949(19) 0.87729(15) 0.0240(6) Uani 0.4397(17) 1 d D U P A 2
F16A F 0.43472(17) 0.06109(17) 0.91272(14) 0.0355(6) Uani 0.4397(17) 1 d D U P A 2
F17A F 0.4311(4) 0.1684(4) 0.8722(3) 0.0361(12) Uani 0.4397(17) 1 d D U P A 2
F18A F 0.4836(4) 0.0795(5) 0.8191(2) 0.0446(12) Uani 0.4397(17) 1 d D U P A 2
C16B C 0.6393(8) 0.0774(8) 0.9212(8) 0.033(2) Uani 0.0653(11) 1 d D U P A 3
F10B F 0.6713(10) 0.0481(10) 0.8676(9) 0.037(3) Uani 0.0653(11) 1 d D U P A 3
F11B F 0.6175(11) 0.0227(11) 0.9629(10) 0.052(4) Uani 0.0653(11) 1 d D U P A 3
F12B F 0.6956(7) 0.1185(9) 0.9521(7) 0.028(2) Uani 0.0653(11) 1 d D U P A 3
C17B C 0.5041(9) 0.0807(8) 0.8602(7) 0.0348(17) Uani 0.0653(11) 1 d D U P A 3
F13B F 0.4336(9) 0.1198(9) 0.8615(8) 0.0421(9) Uani 0.0653(11) 1 d D U P A 3
F14B F 0.4927(10) 0.0125(7) 0.8867(7) 0.0359(5) Uani 0.0653(11) 1 d D U P A 3
F15B F 0.5425(10) 0.0710(9) 0.8045(7) 0.0355(6) Uani 0.0653(11) 1 d D U P A 3
C18B C 0.5230(9) 0.1473(8) 0.9666(6) 0.0264(19) Uani 0.0653(11) 1 d D U P A 3
F16B F 0.4789(10) 0.0881(8) 0.9881(9) 0.040(3) Uani 0.0653(11) 1 d D U P A 3
F17B F 0.4683(11) 0.2023(10) 0.9546(9) 0.031(3) Uani 0.0653(11) 1 d D U P A 3
F18B F 0.5793(10) 0.1640(10) 1.0107(7) 0.0355(7) Uani 0.0653(11) 1 d D U P A 3
N1 N 0.52246(6) 0.32522(6) 0.87858(5) 0.01598(19) Uani 1 1 d D . . . .
H1A H 0.5018(10) 0.2942(9) 0.8491(7) 0.019 Uiso 1 1 d D U . . .
H1B H 0.5074(10) 0.3045(9) 0.9157(7) 0.019 Uiso 1 1 d D U . . .
C21 C 0.47583(7) 0.39828(7) 0.87158(6) 0.0171(2) Uani 1 1 d . . . . .
C22 C 0.38732(8) 0.38153(9) 0.88785(8) 0.0273(3) Uani 1 1 d . . . . .
H22A H 0.3555 0.4282 0.8843 0.041 Uiso 1 1 calc R U . . .
H22B H 0.3838 0.3622 0.9313 0.041 Uiso 1 1 calc R U . . .
H22C H 0.3660 0.3435 0.8584 0.041 Uiso 1 1 calc R U . . .
C23 C 0.51020(10) 0.45653(8) 0.91698(8) 0.0298(3) Uani 1 1 d . . . . .
H23A H 0.5678 0.4638 0.9081 0.045 Uiso 1 1 calc R U . . .
H23B H 0.5034 0.4387 0.9607 0.045 Uiso 1 1 calc R U . . .
H23C H 0.4816 0.5047 0.9115 0.045 Uiso 1 1 calc R U . . .
C24 C 0.48207(9) 0.42557(9) 0.80345(7) 0.0285(3) Uani 1 1 d . . . . .
H24A H 0.4460 0.4690 0.7972 0.043 Uiso 1 1 calc R U . . .
H24B H 0.4664 0.3845 0.7747 0.043 Uiso 1 1 calc R U . . .
H24C H 0.5379 0.4408 0.7945 0.043 Uiso 1 1 calc R U . . .
N2 N 0.67176(6) 0.32056(6) 0.95476(5) 0.01483(19) Uani 1 1 d . . . . .
C25 C 0.68858(8) 0.34599(8) 1.01923(6) 0.0200(2) Uani 1 1 d . . . . .
C26 C 0.75147(9) 0.29311(9) 1.04907(7) 0.0259(3) Uani 1 1 d . . . . .
H26A H 0.7302 0.2413 1.0500 0.039 Uiso 1 1 calc R U . . .
H26B H 0.7632 0.3098 1.0924 0.039 Uiso 1 1 calc R U . . .
H26C H 0.8012 0.2944 1.0239 0.039 Uiso 1 1 calc R U . . .
C27 C 0.72019(11) 0.42725(9) 1.01505(7) 0.0310(3) Uani 1 1 d . . . . .
H27A H 0.7709 0.4279 0.9910 0.046 Uiso 1 1 calc R U . . .
H27B H 0.7298 0.4468 1.0579 0.046 Uiso 1 1 calc R U . . .
H27C H 0.6801 0.4591 0.9936 0.046 Uiso 1 1 calc R U . . .
C28 C 0.60925(9) 0.34290(11) 1.05703(7) 0.0325(4) Uani 1 1 d . . . . .
H28A H 0.5689 0.3754 1.0366 0.049 Uiso 1 1 calc R U . . .
H28B H 0.6189 0.3607 1.1004 0.049 Uiso 1 1 calc R U . . .
H28C H 0.5893 0.2906 1.0582 0.049 Uiso 1 1 calc R U . . .

loop_
_atom_site_aniso_label
_atom_site_aniso_U_11
_atom_site_aniso_U_22
_atom_site_aniso_U_33
_atom_site_aniso_U_23
_atom_site_aniso_U_13
_atom_site_aniso_U_12
Mo1 0.01093(5) 0.01059(5) 0.01272(5) 0.00117(3) 0.00029(3) -0.00046(3)
C1 0.0156(5) 0.0138(5) 0.0118(5) -0.0003(4) 0.0001(4) -0.0015(4)
C2 0.0156(5) 0.0151(5) 0.0123(5) 0.0007(4) 0.0007(4) 0.0011(4)
C3 0.0234(6) 0.0166(5) 0.0163(6) 0.0021(5) 0.0023(5) 0.0004(5)
C4 0.0328(7) 0.0237(7) 0.0179(6) 0.0078(5) 0.0051(5) 0.0030(5)
C5 0.0306(7) 0.0339(7) 0.0125(6) 0.0037(5) 0.0013(5) 0.0071(6)
C6 0.0224(6) 0.0276(7) 0.0133(5) -0.0035(5) -0.0021(5) 0.0042(5)
C7 0.0146(5) 0.0172(5) 0.0151(5) -0.0007(4) 0.0001(4) 0.0024(4)
O1 0.0185(4) 0.0152(4) 0.0155(4) -0.0037(3) -0.0015(3) -0.0023(3)
C8 0.0238(6) 0.0218(6) 0.0254(7) -0.0117(5) -0.0012(5) -0.0045(5)
O2 0.0105(3) 0.0155(4) 0.0217(4) 0.0007(3) 0.0017(3) -0.0002(3)
C11 0.0125(5) 0.0164(5) 0.0161(5) 0.0005(4) 0.0003(4) 0.0002(4)
C12 0.0144(5) 0.0182(5) 0.0197(6) -0.0024(5) 0.0009(4) 0.0000(4)
F1 0.0193(4) 0.0283(4) 0.0182(4) 0.0020(3) -0.0009(3) 0.0036(3)
F2 0.0145(3) 0.0317(4) 0.0220(4) -0.0025(3) 0.0045(3) 0.0009(3)
F3 0.0328(4) 0.0204(4) 0.0310(5) -0.0092(4) 0.0027(4) -0.0034(3)
C13 0.0130(5) 0.0236(6) 0.0201(6) -0.0044(5) 0.0019(4) -0.0029(4)
F4 0.0234(4) 0.0184(4) 0.0281(4) -0.0009(3) 0.0049(3) -0.0051(3)
F5 0.0221(4) 0.0354(5) 0.0208(4) -0.0110(4) 0.0032(3) -0.0059(3)
F6 0.0123(3) 0.0368(5) 0.0318(5) -0.0079(4) -0.0003(3) -0.0053(3)
C14 0.0152(5) 0.0272(7) 0.0266(7) 0.0065(5) 0.0002(5) 0.0041(5)
F7 0.0241(4) 0.0219(4) 0.0491(6) 0.0129(4) 0.0021(4) 0.0030(3)
F8 0.0157(4) 0.0344(5) 0.0387(5) 0.0082(4) 0.0012(3) 0.0089(3)
F9 0.0343(5) 0.0498(6) 0.0217(4) 0.0108(4) -0.0034(4) 0.0078(4)
O3 0.0148(4) 0.0108(4) 0.0330(5) 0.0040(4) 0.0024(4) -0.0021(3)
C15 0.0165(5) 0.0127(5) 0.0382(7) 0.0058(5) 0.0017(5) -0.0017(4)
C16 0.0339(14) 0.0108(10) 0.0408(16) -0.0016(10) 0.0181(12) -0.0031(10)
F10 0.0555(18) 0.0294(14) 0.041(2) -0.0026(17) -0.0077(17) -0.0104(13)
F11 0.0452(12) 0.0129(8) 0.0497(13) 0.0000(8) 0.0123(10) -0.0062(7)
F12 0.0497(15) 0.0218(10) 0.0602(18) -0.0092(13) 0.0324(13) -0.0010(10)
C17 0.0239(11) 0.0176(11) 0.0296(14) 0.0020(10) 0.0114(10) -0.0025(9)
F13 0.0133(13) 0.0192(11) 0.072(3) 0.0071(15) 0.0091(16) 0.0012(9)
F14 0.078(3) 0.0309(19) 0.042(3) -0.0074(16) 0.034(2) -0.0120(18)
F15 0.0314(11) 0.0222(10) 0.0581(17) 0.0056(11) 0.0222(13) -0.0061(8)
C18 0.0323(15) 0.0304(15) 0.055(2) 0.0279(14) -0.0152(14) -0.0144(12)
F16 0.0229(13) 0.0351(17) 0.093(3) 0.0296(19) -0.0142(17) 0.0013(10)
F17 0.109(3) 0.0391(17) 0.064(2) 0.0275(14) -0.063(2) -0.0359(18)
F18 0.0577(16) 0.0331(12) 0.0425(13) 0.0253(10) -0.0134(11) -0.0186(11)
C16A 0.0303(15) 0.0195(13) 0.0208(13) 0.0085(11) -0.0059(11) -0.0083(11)
F10A 0.0541(15) 0.0275(11) 0.0247(10) 0.0126(9) -0.0055(10) -0.0181(10)
F11A 0.0474(17) 0.0314(14) 0.0277(13) 0.0088(10) -0.0196(13) -0.0166(12)
F12A 0.0487(18) 0.030(2) 0.030(2) -0.0019(15) 0.0130(15) -0.0021(16)
C17A 0.0348(17) 0.0166(13) 0.058(2) 0.0057(14) 0.0167(15) 0.0049(12)
F13A 0.0607(17) 0.0103(9) 0.090(2) 0.0080(12) 0.0328(17) 0.0038(10)
F14A 0.0303(17) 0.071(4) 0.080(3) 0.029(2) -0.0012(18) 0.0216(18)
F15A 0.049(2) 0.0329(14) 0.056(2) -0.0045(17) 0.0269(15) 0.0132(15)
C18A 0.0249(13) 0.0257(14) 0.0213(14) 0.0042(12) -0.0002(11) -0.0110(11)
F16A 0.0313(11) 0.0373(14) 0.0379(13) 0.0132(11) -0.0041(11) -0.0226(10)
F17A 0.0229(17) 0.055(3) 0.0302(15) 0.0108(17) -0.0131(13) -0.0015(17)
F18A 0.062(3) 0.0441(19) 0.0273(19) 0.0010(16) -0.0074(16) -0.0286(16)
C16B 0.027(4) 0.023(5) 0.049(5) 0.015(4) 0.003(3) 0.002(3)
F10B 0.022(6) 0.036(7) 0.053(6) 0.008(5) 0.001(5) 0.016(5)
F11B 0.044(7) 0.041(6) 0.071(8) 0.037(6) 0.003(6) -0.004(5)
F12B 0.016(4) 0.023(5) 0.044(6) 0.018(5) 0.001(4) 0.008(4)
C17B 0.043(3) 0.023(3) 0.039(4) 0.008(3) -0.004(3) -0.016(3)
F13B 0.0555(18) 0.0294(14) 0.041(2) -0.0026(17) -0.0077(17) -0.0104(13)
F14B 0.0452(12) 0.0129(8) 0.0497(13) 0.0000(8) 0.0123(10) -0.0062(7)
F15B 0.0313(11) 0.0373(14) 0.0379(13) 0.0132(11) -0.0041(11) -0.0226(10)
C18B 0.024(4) 0.023(5) 0.032(3) 0.007(3) 0.000(2) -0.007(3)
F16B 0.040(6) 0.025(5) 0.056(7) 0.008(5) 0.017(5) -0.010(4)
F17B 0.033(5) 0.031(5) 0.030(7) 0.011(5) 0.016(4) 0.006(4)
F18B 0.0474(17) 0.0314(14) 0.0277(13) 0.0088(10) -0.0196(13) -0.0166(12)
N1 0.0139(4) 0.0131(4) 0.0210(5) 0.0001(4) -0.0005(4) 0.0015(3)
C21 0.0168(5) 0.0155(5) 0.0189(6) -0.0015(4) -0.0012(4) 0.0054(4)
C22 0.0175(6) 0.0296(7) 0.0349(8) 0.0008(6) 0.0026(5) 0.0074(5)
C23 0.0332(7) 0.0205(6) 0.0357(8) -0.0101(6) -0.0111(6) 0.0082(6)
C24 0.0281(7) 0.0345(8) 0.0231(7) 0.0078(6) 0.0001(5) 0.0115(6)
N2 0.0148(4) 0.0163(5) 0.0134(5) 0.0033(4) 0.0009(4) 0.0003(4)
C25 0.0225(6) 0.0277(7) 0.0100(5) 0.0024(5) 0.0005(4) 0.0025(5)
C26 0.0217(6) 0.0389(8) 0.0171(6) 0.0061(6) -0.0026(5) 0.0036(6)
C27 0.0483(9) 0.0274(7) 0.0172(6) -0.0051(6) -0.0064(6) -0.0020(7)
C28 0.0279(7) 0.0537(10) 0.0160(6) 0.0089(7) 0.0063(5) 0.0150(7)

loop_
_atom_type_symbol
_atom_type_description
_atom_type_scat_dispersion_real
_atom_type_scat_dispersion_imag
_atom_type_scat_source
C C 0.0033 0.0016 'International Tables Vol C Tables 4.2.6.8 and 6.1.1.4'
H H 0.0000 0.0000 'International Tables Vol C Tables 4.2.6.8 and 6.1.1.4'
N N 0.0061 0.0033 'International Tables Vol C Tables 4.2.6.8 and 6.1.1.4'
O O 0.0106 0.0060 'International Tables Vol C Tables 4.2.6.8 and 6.1.1.4'
F F 0.0171 0.0103 'International Tables Vol C Tables 4.2.6.8 and 6.1.1.4'
Mo Mo -1.6832 0.6857 'International Tables Vol C Tables 4.2.6.8 and 6.1.1.4'

loop_
_geom_angle_atom_site_label_1
_geom_angle_atom_site_label_2
_geom_angle_atom_site_label_3
_geom_angle
N2 Mo1 C1 94.51(5)
N2 Mo1 O2 101.95(4)
C1 Mo1 O2 99.74(4)
N2 Mo1 O3 112.51(4)
C1 Mo1 O3 151.60(4)
O2 Mo1 O3 83.64(3)
N2 Mo1 N1 95.19(5)
C1 Mo1 N1 95.14(4)
O2 Mo1 N1 156.23(4)
O3 Mo1 N1 74.58(4)
N2 Mo1 O1 167.70(4)
C1 Mo1 O1 73.93(4)
O2 Mo1 O1 84.48(3)
O3 Mo1 O1 78.39(3)
N1 Mo1 O1 81.95(4)
C2 C1 Mo1 122.00(9)
C2 C1 H1 112.6(10)
Mo1 C1 H1 125.4(10)
C7 C2 C3 117.82(11)
C7 C2 C1 118.17(11)
C3 C2 C1 123.98(11)
C4 C3 C2 120.37(13)
C4 C3 H3 119.8
C2 C3 H3 119.8
C5 C4 C3 120.25(13)
C5 C4 H4 119.9
C3 C4 H4 119.9
C4 C5 C6 120.98(13)
C4 C5 H5 119.5
C6 C5 H5 119.5
C7 C6 C5 117.96(13)
C7 C6 H6 121.0
C5 C6 H6 121.0
C6 C7 O1 124.45(12)
C6 C7 C2 122.61(12)
O1 C7 C2 112.92(10)
C7 O1 C8 116.92(10)
C7 O1 Mo1 112.98(7)
C8 O1 Mo1 127.56(8)
O1 C8 H8A 109.5
O1 C8 H8B 109.5
H8A C8 H8B 109.5
O1 C8 H8C 109.5
H8A C8 H8C 109.5
H8B C8 H8C 109.5
C11 O2 Mo1 144.01(8)
O2 C11 C12 110.15(10)
O2 C11 C14 107.39(10)
C12 C11 C14 108.20(10)
O2 C11 C13 114.60(10)
C12 C11 C13 108.01(10)
C14 C11 C13 108.31(10)
F3 C12 F1 106.98(10)
F3 C12 F2 107.30(10)
F1 C12 F2 106.67(10)
F3 C12 C11 111.28(11)
F1 C12 C11 111.07(10)
F2 C12 C11 113.22(10)
F5 C13 F4 107.78(11)
F5 C13 F6 107.14(10)
F4 C13 F6 106.88(10)
F5 C13 C11 111.25(10)
F4 C13 C11 111.30(10)
F6 C13 C11 112.24(10)
F7 C14 F9 107.51(12)
F7 C14 F8 106.91(12)
F9 C14 F8 107.04(11)
F7 C14 C11 111.34(11)
F9 C14 C11 110.55(12)
F8 C14 C11 113.20(11)
C15 O3 Mo1 148.07(9)
O3 C15 C18 112.52(15)
O3 C15 C17 110.47(14)
C18 C15 C17 116.8(2)
O3 C15 C17A 114.97(17)
O3 C15 C17B 113.8(5)
O3 C15 C18A 109.80(16)
C17A C15 C18A 112.5(2)
O3 C15 C16B 107.5(6)
C17B C15 C16B 111.9(8)
O3 C15 C18B 111.0(5)
C17B C15 C18B 109.9(8)
C16B C15 C18B 102.1(8)
O3 C15 C16 105.37(14)
C18 C15 C16 106.8(2)
C17 C15 C16 103.74(17)
O3 C15 C16A 110.42(14)
C17A C15 C16A 104.9(2)
C18A C15 C16A 103.51(19)
F12 C16 F10 105.7(4)
F12 C16 F11 108.3(2)
F10 C16 F11 109.0(4)
F12 C16 C15 112.5(2)
F10 C16 C15 111.0(3)
F11 C16 C15 110.1(2)
F15 C17 F13 111.2(4)
F15 C17 F14 105.5(4)
F13 C17 F14 104.5(5)
F15 C17 C15 115.2(2)
F13 C17 C15 113.1(3)
F14 C17 C15 106.4(4)
F17 C18 F18 108.8(4)
F17 C18 F16 110.1(4)
F18 C18 F16 104.2(4)
F17 C18 C15 108.7(3)
F18 C18 C15 112.8(2)
F16 C18 C15 112.1(4)
F11A C16A F10A 107.2(3)
F11A C16A F12A 105.3(4)
F10A C16A F12A 109.0(5)
F11A C16A C15 112.2(3)
F10A C16A C15 113.5(2)
F12A C16A C15 109.2(3)
F15A C17A F13A 107.7(4)
F15A C17A F14A 107.8(4)
F13A C17A F14A 111.4(5)
F15A C17A C15 107.8(3)
F13A C17A C15 113.2(3)
F14A C17A C15 108.8(4)
F17A C18A F16A 104.1(5)
F17A C18A F18A 106.5(5)
F16A C18A F18A 107.3(4)
F17A C18A C15 114.7(4)
F16A C18A C15 116.2(3)
F18A C18A C15 107.4(4)
F12B C16B F10B 109.9(14)
F12B C16B F11B 104.7(14)
F10B C16B F11B 112.0(15)
F12B C16B C15 112.8(11)
F10B C16B C15 106.5(11)
F11B C16B C15 111.1(12)
F14B C17B F15B 108.4(13)
F14B C17B F13B 109.2(13)
F15B C17B F13B 119.3(14)
F14B C17B C15 109.6(11)
F15B C17B C15 104.3(10)
F13B C17B C15 105.7(11)
F18B C18B F17B 115.8(15)
F18B C18B F16B 108.0(13)
F17B C18B F16B 104.9(13)
F18B C18B C15 111.6(12)
F17B C18B C15 106.3(12)
F16B C18B C15 110.0(11)
C21 N1 Mo1 134.48(8)
C21 N1 H1A 105.0(11)
Mo1 N1 H1A 102.7(11)
C21 N1 H1B 106.9(11)
Mo1 N1 H1B 100.0(11)
H1A N1 H1B 104.5(15)
N1 C21 C23 109.05(10)
N1 C21 C24 109.20(11)
C23 C21 C24 110.91(12)
N1 C21 C22 107.53(11)
C23 C21 C22 110.34(12)
C24 C21 C22 109.75(11)
C21 C22 H22A 109.5
C21 C22 H22B 109.5
H22A C22 H22B 109.5
C21 C22 H22C 109.5
H22A C22 H22C 109.5
H22B C22 H22C 109.5
C21 C23 H23A 109.5
C21 C23 H23B 109.5
H23A C23 H23B 109.5
C21 C23 H23C 109.5
H23A C23 H23C 109.5
H23B C23 H23C 109.5
C21 C24 H24A 109.5
C21 C24 H24B 109.5
H24A C24 H24B 109.5
C21 C24 H24C 109.5
H24A C24 H24C 109.5
H24B C24 H24C 109.5
C25 N2 Mo1 177.20(10)
N2 C25 C27 107.47(11)
N2 C25 C26 108.94(11)
C27 C25 C26 111.29(12)
N2 C25 C28 108.05(11)
C27 C25 C28 110.80(13)
C26 C25 C28 110.17(11)
C25 C26 H26A 109.5
C25 C26 H26B 109.5
H26A C26 H26B 109.5
C25 C26 H26C 109.5
H26A C26 H26C 109.5
H26B C26 H26C 109.5
C25 C27 H27A 109.5
C25 C27 H27B 109.5
H27A C27 H27B 109.5
C25 C27 H27C 109.5
H27A C27 H27C 109.5
H27B C27 H27C 109.5
C25 C28 H28A 109.5
C25 C28 H28B 109.5
H28A C28 H28B 109.5
C25 C28 H28C 109.5
H28A C28 H28C 109.5
H28B C28 H28C 109.5

loop_
_geom_bond_atom_site_label_1
_geom_bond_atom_site_label_2
_geom_bond_distance
Mo1 N2 1.7039(11)
Mo1 C1 1.9611(12)
Mo1 O2 2.0452(9)
Mo1 O3 2.1421(9)
Mo1 N1 2.2551(10)
Mo1 O1 2.3675(9)
C1 C2 1.4495(17)
C1 H1 0.960(13)
C2 C7 1.3980(17)
C2 C3 1.4030(17)
C3 C4 1.3884(18)
C3 H3 0.9500
C4 C5 1.383(2)
C4 H4 0.9500
C5 C6 1.396(2)
C5 H5 0.9500
C6 C7 1.3863(18)
C6 H6 0.9500
C7 O1 1.3886(15)
O1 C8 1.4466(15)
C8 H8A 0.9800
C8 H8B 0.9800
C8 H8C 0.9800
O2 C11 1.3538(14)
C11 C12 1.5567(18)
C11 C14 1.5644(18)
C11 C13 1.5647(18)
C12 F3 1.3314(15)
C12 F1 1.3337(15)
C12 F2 1.3466(14)
C13 F5 1.3294(15)
C13 F4 1.3321(16)
C13 F6 1.3476(14)
C14 F7 1.3282(17)
C14 F9 1.3374(17)
C14 F8 1.3465(15)
O3 C15 1.3480(15)
C15 C18 1.473(3)
C15 C17 1.508(3)
C15 C17A 1.516(4)
C15 C17B 1.523(11)
C15 C18A 1.525(3)
C15 C16B 1.593(11)
C15 C18B 1.594(11)
C15 C16 1.684(3)
C15 C16A 1.689(4)
C16 F12 1.321(4)
C16 F10 1.326(7)
C16 F11 1.338(3)
C17 F15 1.322(3)
C17 F13 1.343(6)
C17 F14 1.350(6)
C18 F17 1.291(5)
C18 F18 1.330(4)
C18 F16 1.390(7)
C16A F11A 1.315(4)
C16A F10A 1.333(3)
C16A F12A 1.336(7)
C17A F15A 1.293(5)
C17A F13A 1.335(4)
C17A F14A 1.431(7)
C18A F17A 1.298(7)
C18A F16A 1.338(4)
C18A F18A 1.340(6)
C16B F12B 1.349(13)
C16B F10B 1.352(13)
C16B F11B 1.355(13)
C17B F14B 1.342(12)
C17B F15B 1.347(13)
C17B F13B 1.354(13)
C18B F18B 1.348(12)
C18B F17B 1.350(12)
C18B F16B 1.353(12)
N1 C21 1.5100(16)
N1 H1A 0.896(13)
N1 H1B 0.899(13)
C21 C23 1.5158(19)
C21 C24 1.5188(19)
C21 C22 1.5323(19)
C22 H22A 0.9800
C22 H22B 0.9800
C22 H22C 0.9800
C23 H23A 0.9800
C23 H23B 0.9800
C23 H23C 0.9800
C24 H24A 0.9800
C24 H24B 0.9800
C24 H24C 0.9800
N2 C25 1.4586(16)
C25 C27 1.529(2)
C25 C26 1.5327(19)
C25 C28 1.5361(19)
C26 H26A 0.9800
C26 H26B 0.9800
C26 H26C 0.9800
C27 H27A 0.9800
C27 H27B 0.9800
C27 H27C 0.9800
C28 H28A 0.9800
C28 H28B 0.9800
C28 H28C 0.9800

loop_
_geom_hbond_atom_site_label_D
_geom_hbond_atom_site_label_H
_geom_hbond_atom_site_label_A
_geom_hbond_distance_DH
_geom_hbond_distance_HA
_geom_hbond_distance_DA
_geom_hbond_angle_DHA
N1 H1A F13 0.896(13) 2.456(17) 3.004(6) 119.8(13)
N1 H1A F17A 0.896(13) 2.558(18) 3.157(8) 124.9(13)
N1 H1B F14 0.899(13) 2.467(17) 3.249(9) 145.5(14)
N1 H1B F12A 0.899(13) 2.441(17) 3.259(9) 151.3(14)
N1 H1B F17B 0.899(13) 2.09(2) 2.844(18) 141.3(16)
